data_7152426
loop_
_publ_author_name
'Wei, Wen-Tao'
'Chen, Chun-Xia'
'Lu, Rui-Jiong'
'Wang, Jin-Jia'
'Zhang, Xue-Jing'
'Yan, Ming'

_publ_section_title
;
 Enantioselective synthesis of 3,3'-dihydropyrryl-spirooxindoles via an
 organocatalytic three-component reaction.
;
_journal_issue 27
_journal_name_full 'Organic &amp; biomolecular chemistry'
_journal_page_first 5245
_journal_page_last 5252
_journal_paper_doi 10.1039/c2ob25629k
_journal_volume 10
_journal_year 2012
_chemical_absolute_configuration ad
_chemical_formula_moiety 'C22 H15 Br N4 O3'
_chemical_formula_sum 'C22 H15 Br N4 O3'
_chemical_formula_weight 463.29
_chemical_name_systematic
;
?
;
_space_group_crystal_system orthorhombic
_space_group_IT_number 19
_space_group_name_Hall 'P 2ac 2ab'
_space_group_name_H-M_alt 'P 21 21 21'
_symmetry_space_group_name_Hall 'P 2ac 2ab'
_symmetry_space_group_name_H-M 'P 21 21 21'
_atom_sites_solution_hydrogens geom
_atom_sites_solution_primary direct
_atom_sites_solution_secondary difmap
_audit_creation_date 2011-12-08
_audit_creation_method
;
Olex2 1.1
(compiled 2011.11.01 svn.r2039, GUI svn.r3906)
;
_cell_angle_alpha 90.00
_cell_angle_beta 90.00
_cell_angle_gamma 90.00
_cell_formula_units_Z 4
_cell_length_a 9.26806(16)
_cell_length_b 13.0043(2)
_cell_length_c 16.2697(2)
_cell_measurement_reflns_used 6808
_cell_measurement_temperature 153(2)
_cell_measurement_theta_max 71.5624
_cell_measurement_theta_min 2.7137
_cell_volume 1960.90(5)
_computing_cell_refinement
;
CrysAlisPro, Agilent Technologies,
Version 1.171.35.15 (release 03-08-2011 CrysAlis171 .NET)
(compiled Aug 3 2011,13:03:54)
;
_computing_data_collection
;
CrysAlisPro, Agilent Technologies,
Version 1.171.35.15 (release 03-08-2011 CrysAlis171 .NET)
(compiled Aug 3 2011,13:03:54)
;
_computing_data_reduction
;
CrysAlisPro, Agilent Technologies,
Version 1.171.35.15 (release 03-08-2011 CrysAlis171 .NET)
(compiled Aug 3 2011,13:03:54)
;
_computing_molecular_graphics
;
O. V. Dolomanov, L. J. Bourhis, R. J. Gildea, J. A. K. Howard and H. Puschmann,
OLEX2: a complete structure solution, refinement and analysis program.
J. Appl. Cryst. (2009). 42, 339-341.
;
_computing_publication_material
;
O. V. Dolomanov, L. J. Bourhis, R. J. Gildea, J. A. K. Howard and H. Puschmann,
OLEX2: a complete structure solution, refinement and analysis program.
J. Appl. Cryst. (2009). 42, 339-341.
;
_computing_structure_refinement
;
XL, G.M. Sheldrick, Acta Cryst.
(2008). A64, 112-122
;
_computing_structure_solution
;
XS, G.M. Sheldrick, Acta Cryst.
(2008). A64, 112-122
;
_diffrn_ambient_temperature 153(2)
_diffrn_detector_area_resol_mean 8.2417
_diffrn_measured_fraction_theta_full 0.998
_diffrn_measured_fraction_theta_max 0.998
_diffrn_measurement_details
;
1 omega -126.00 -80.00 1.0000 1.5000
omega____ theta____ kappa____ phi______ frames
- -42.2034 -99.0000 -180.0000 46

2 omega 75.00 118.00 1.0000 1.5000
omega____ theta____ kappa____ phi______ frames
- 42.2034 125.0000 -150.0000 43

3 omega 17.00 85.00 1.0000 1.5000
omega____ theta____ kappa____ phi______ frames
- 42.2034 57.0000 -120.0000 68

4 omega 34.00 59.00 1.0000 3.0000
omega____ theta____ kappa____ phi______ frames
- 100.0000 -30.0000 90.0000 25

5 omega 77.00 107.00 1.0000 3.0000
omega____ theta____ kappa____ phi______ frames
- 100.0000 -94.0000 -120.0000 30

6 omega 79.00 129.00 1.0000 3.0000
omega____ theta____ kappa____ phi______ frames
- 100.0000 -61.0000 60.0000 50

7 omega 68.00 177.00 1.0000 3.0000
omega____ theta____ kappa____ phi______ frames
- 100.0000 15.0000 30.0000 109

8 omega 23.00 69.00 1.0000 3.0000
omega____ theta____ kappa____ phi______ frames
- 100.0000 -30.0000 -150.0000 46

9 omega 40.00 69.00 1.0000 3.0000
omega____ theta____ kappa____ phi______ frames
- 100.0000 -125.0000 -120.0000 29

10 omega 86.00 111.00 1.0000 3.0000
omega____ theta____ kappa____ phi______ frames
- 100.0000 -125.0000 -120.0000 25

11 omega 120.00 156.00 1.0000 3.0000
omega____ theta____ kappa____ phi______ frames
- 100.0000 125.0000 0.0000 36

12 omega 64.00 102.00 1.0000 3.0000
omega____ theta____ kappa____ phi______ frames
- 100.0000 -77.0000 -90.0000 38

13 omega 43.00 69.00 1.0000 3.0000
omega____ theta____ kappa____ phi______ frames
- 100.0000 -109.0000 105.0000 26

14 omega 74.00 104.00 1.0000 3.0000
omega____ theta____ kappa____ phi______ frames
- 100.0000 -94.0000 150.0000 30

15 omega 25.00 67.00 1.0000 3.0000
omega____ theta____ kappa____ phi______ frames
- 100.0000 -30.0000 60.0000 42

16 omega 27.00 55.00 1.0000 3.0000
omega____ theta____ kappa____ phi______ frames
- 100.0000 -45.0000 -150.0000 28
;
_diffrn_measurement_device_type 'Xcalibur, Onyx, Nova'
_diffrn_measurement_method '\w scans'
_diffrn_orient_matrix_UB_11 0.1453961000
_diffrn_orient_matrix_UB_12 0.0573554000
_diffrn_orient_matrix_UB_13 -0.0010341000
_diffrn_orient_matrix_UB_21 0.0714706000
_diffrn_orient_matrix_UB_22 -0.0908280000
_diffrn_orient_matrix_UB_23 0.0452349000
_diffrn_orient_matrix_UB_31 0.0370672000
_diffrn_orient_matrix_UB_32 -0.0500637000
_diffrn_orient_matrix_UB_33 -0.0831498000
_diffrn_radiation_monochromator mirror
_diffrn_radiation_type 'Cu K\a'
_diffrn_radiation_wavelength 1.5418
_diffrn_reflns_av_R_equivalents 0.0290
_diffrn_reflns_av_unetI/netI 0.0314
_diffrn_reflns_limit_h_max 9
_diffrn_reflns_limit_h_min -11
_diffrn_reflns_limit_k_max 12
_diffrn_reflns_limit_k_min -15
_diffrn_reflns_limit_l_max 14
_diffrn_reflns_limit_l_min -19
_diffrn_reflns_number 8838
_diffrn_reflns_theta_full 71.71
_diffrn_reflns_theta_max 71.71
_diffrn_reflns_theta_min 4.35
_diffrn_source 'Nova (Cu) X-ray Source'
_diffrn_source_current n/a
_diffrn_source_voltage n/a
_exptl_absorpt_coefficient_mu 3.140
_exptl_absorpt_correction_T_max 1.00000
_exptl_absorpt_correction_T_min 0.61603
_exptl_absorpt_correction_type multi-scan
_exptl_absorpt_process_details
;
CrysAlisPro, Agilent Technologies,
Version 1.171.35.15 (release 03-08-2011 CrysAlis171 .NET)
(compiled Aug 3 2011,13:03:54)
Empirical absorption correction using spherical harmonics,
implemented in SCALE3 ABSPACK scaling algorithm.
;
_exptl_crystal_colour colorless
_exptl_crystal_density_diffrn 1.569
_exptl_crystal_density_method 'not measured'
_exptl_crystal_description block
_exptl_crystal_F_000 936
_exptl_crystal_size_max 0.30
_exptl_crystal_size_mid 0.30
_exptl_crystal_size_min 0.20
_refine_diff_density_max 0.308
_refine_diff_density_min -0.553
_refine_diff_density_rms 0.061
_refine_ls_abs_structure_details 'Flack H D (1983), Acta Cryst. A39, 876-881'
_refine_ls_abs_structure_Flack 0.00(2)
_refine_ls_extinction_method none
_refine_ls_goodness_of_fit_ref 1.125
_refine_ls_hydrogen_treatment constr
_refine_ls_matrix_type full
_refine_ls_number_parameters 273
_refine_ls_number_reflns 3690
_refine_ls_number_restraints 0
_refine_ls_restrained_S_all 1.125
_refine_ls_R_factor_all 0.0312
_refine_ls_R_factor_gt 0.0272
_refine_ls_shift/su_max 0.001
_refine_ls_shift/su_mean 0.000
_refine_ls_structure_factor_coef Fsqd
_refine_ls_weighting_details 'calc w=1/[\s^2^(Fo^2^)+(0.0322P)^2^+1.9920P] where P=(Fo^2^+2Fc^2^)/3'
_refine_ls_weighting_scheme calc
_refine_ls_wR_factor_gt 0.0694
_refine_ls_wR_factor_ref 0.0853
_reflns_number_gt 3528
_reflns_number_total 3690
_reflns_threshold_expression >2sigma(I)
_cod_data_source_file c2ob25629k.txt
_cod_data_source_block wwt_5.2_111203
_cod_database_code 7152426
_reflns_odcompleteness_completeness 99.02
_reflns_odcompleteness_iscentric 1
_reflns_odcompleteness_theta 71.98

loop_
_space_group_symop_id
_space_group_symop_operation_xyz
1 'x, y, z'
2 '-x+1/2, -y, z+1/2'
3 'x+1/2, -y+1/2, -z'
4 '-x, y+1/2, -z+1/2'

loop_
_atom_site_label
_atom_site_type_symbol
_atom_site_fract_x
_atom_site_fract_y
_atom_site_fract_z
_atom_site_U_iso_or_equiv
_atom_site_adp_type
_atom_site_occupancy
_atom_site_symmetry_multiplicity
_atom_site_calc_flag
_atom_site_refinement_flags
Br1 Br -0.02126(3) -0.05774(2) -0.74490(2) 0.02992(11) Uani 1 1 d .
O1 O -0.5073(3) -0.33593(18) -0.83812(14) 0.0278(5) Uani 1 1 d .
O2 O -0.5504(3) -0.2952(2) -0.66421(15) 0.0282(6) Uani 1 1 d .
C4 C -0.3302(4) -0.2009(3) -0.7026(2) 0.0197(7) Uani 1 1 d .
N5 N -0.3752(3) -0.0790(2) -0.81509(18) 0.0245(6) Uani 1 1 d .
O6 O -0.6118(2) -0.1807(2) -0.82711(16) 0.0286(5) Uani 1 1 d .
C7 C -0.3579(4) -0.1901(3) -0.8000(2) 0.0209(7) Uani 1 1 d .
C8 C -0.1832(4) -0.3212(3) -0.6318(2) 0.0254(7) Uani 1 1 d .
C9 C -0.4195(4) -0.2879(3) -0.6620(2) 0.0236(7) Uani 1 1 d .
C10 C -0.3811(3) -0.0281(2) -0.7498(2) 0.0272(6) Uani 1 1 d .
H10 H -0.3859 0.0433 -0.7494 0.033 Uiso 1 1 calc R
C11 C -0.0928(5) -0.3725(3) -0.9044(2) 0.0313(9) Uani 1 1 d .
H11 H -0.0665 -0.4414 -0.9018 0.038 Uiso 1 1 calc R
C12 C -0.1974(4) -0.3342(3) -0.8514(2) 0.0249(7) Uani 1 1 d .
H12 H -0.2407 -0.3779 -0.8135 0.030 Uiso 1 1 calc R
C13 C -0.2872(4) -0.0513(3) -0.6042(2) 0.0280(7) Uani 1 1 d .
C14 C -0.0273(4) -0.3077(3) -0.9612(2) 0.0311(8) Uani 1 1 d .
H14 H 0.0427 -0.3330 -0.9968 0.037 Uiso 1 1 calc R
C15 C -0.1773(4) -0.2295(3) -0.6777(2) 0.0217(6) Uani 1 1 d .
C16 C -0.2380(4) -0.2313(3) -0.8545(2) 0.0208(7) Uani 1 1 d .
C17 C -0.0432(4) -0.1848(3) -0.6887(2) 0.0269(7) Uani 1 1 d .
C18 C -0.3801(4) -0.0924(3) -0.6699(2) 0.0226(7) Uani 1 1 d .
C19 C -0.0631(5) -0.3685(3) -0.6003(2) 0.0352(9) Uani 1 1 d .
H19 H -0.0703 -0.4294 -0.5706 0.042 Uiso 1 1 calc R
N20 N -0.2189(4) -0.0202(3) -0.5510(2) 0.0388(8) Uani 1 1 d .
C21 C -0.5008(4) -0.2448(2) -0.82376(18) 0.0227(6) Uani 1 1 d .
N22 N -0.6415(4) -0.0734(3) -0.6095(2) 0.0394(8) Uani 1 1 d .
N23 N -0.3284(3) -0.3526(2) -0.62362(17) 0.0253(6) Uani 1 1 d .
C24 C 0.0812(4) -0.2309(3) -0.6576(2) 0.0349(8) Uani 1 1 d .
H24 H 0.1709 -0.2006 -0.6658 0.042 Uiso 1 1 calc R
C25 C -0.7476(4) -0.2295(4) -0.8505(3) 0.0374(9) Uani 1 1 d .
H25A H -0.7368 -0.2619 -0.9032 0.056 Uiso 1 1 calc R
H25B H -0.8222 -0.1784 -0.8535 0.056 Uiso 1 1 calc R
H25C H -0.7732 -0.2803 -0.8102 0.056 Uiso 1 1 calc R
C26 C -0.0668(4) -0.2053(3) -0.9645(2) 0.0289(8) Uani 1 1 d .
H26 H -0.0220 -0.1613 -1.0016 0.035 Uiso 1 1 calc R
C27 C 0.0697(4) -0.3223(3) -0.6144(2) 0.0382(9) Uani 1 1 d .
H27 H 0.1529 -0.3534 -0.5943 0.046 Uiso 1 1 calc R
C28 C -0.1727(4) -0.1681(3) -0.9128(2) 0.0253(7) Uani 1 1 d .
H28 H -0.2009 -0.0997 -0.9169 0.030 Uiso 1 1 calc R
C29 C -0.5289(4) -0.0874(3) -0.6370(2) 0.0289(7) Uani 1 1 d .
C1 C -0.3741(4) -0.4396(3) -0.5728(2) 0.0376(9) Uani 1 1 d .
H1A H -0.3365 -0.5023 -0.5954 0.056 Uiso 1 1 calc R
H1B H -0.4776 -0.4429 -0.5716 0.056 Uiso 1 1 calc R
H1C H -0.3383 -0.4308 -0.5178 0.056 Uiso 1 1 calc R

loop_
_atom_site_aniso_label
_atom_site_aniso_U_11
_atom_site_aniso_U_22
_atom_site_aniso_U_33
_atom_site_aniso_U_23
_atom_site_aniso_U_13
_atom_site_aniso_U_12
Br1 0.02719(17) 0.03122(17) 0.03135(17) -0.00381(17) 0.00298(15) -0.00862(13)
O1 0.0292(14) 0.0253(11) 0.0289(11) -0.0006(9) -0.0031(11) -0.0020(10)
O2 0.0240(14) 0.0340(13) 0.0265(12) 0.0009(11) 0.0018(10) -0.0066(10)
C4 0.0215(17) 0.0184(16) 0.0191(15) -0.0015(12) 0.0018(13) -0.0028(13)
N5 0.0246(14) 0.0208(15) 0.0281(14) 0.0035(12) 0.0023(12) 0.0052(12)
O6 0.0190(11) 0.0356(13) 0.0313(13) -0.0020(11) -0.0041(10) 0.0012(10)
C7 0.0212(17) 0.0216(16) 0.0200(16) 0.0023(13) 0.0009(13) -0.0001(14)
C8 0.0295(18) 0.0265(17) 0.0204(15) -0.0013(14) -0.0031(14) 0.0004(15)
C9 0.0291(18) 0.0241(16) 0.0176(15) -0.0009(13) -0.0005(14) -0.0059(14)
C10 0.0237(14) 0.0234(14) 0.0344(17) 0.0000(17) 0.0034(18) 0.0010(11)
C11 0.037(2) 0.0312(19) 0.0259(17) -0.0069(15) -0.0045(16) 0.0042(16)
C12 0.0265(18) 0.0265(18) 0.0218(15) 0.0021(14) -0.0003(14) 0.0018(14)
C13 0.0259(16) 0.0265(17) 0.0316(17) -0.0070(16) 0.0089(14) -0.0027(15)
C14 0.0280(17) 0.046(2) 0.0197(15) -0.0052(14) 0.0012(14) 0.0026(16)
C15 0.0219(16) 0.0231(16) 0.0201(15) -0.0052(13) -0.0023(13) 0.0023(13)
C16 0.0215(16) 0.0226(16) 0.0183(15) 0.0008(13) -0.0032(13) -0.0001(13)
C17 0.0279(18) 0.0316(17) 0.0213(15) -0.0055(13) 0.0022(14) -0.0048(15)
C18 0.0217(16) 0.0208(15) 0.0253(16) -0.0027(13) 0.0029(14) 0.0011(13)
C19 0.036(2) 0.038(2) 0.0315(18) 0.0043(16) -0.0064(16) 0.0052(17)
N20 0.0397(19) 0.0412(19) 0.0354(17) -0.0129(15) 0.0014(15) -0.0045(15)
C21 0.0211(17) 0.0301(16) 0.0170(13) 0.0011(12) 0.0029(13) 0.0018(14)
N22 0.0295(17) 0.0378(19) 0.0509(19) -0.0041(16) 0.0109(14) -0.0007(14)
N23 0.0272(15) 0.0258(14) 0.0229(13) 0.0071(12) -0.0052(12) -0.0064(11)
C24 0.0203(17) 0.052(2) 0.0325(19) -0.0028(18) -0.0010(15) -0.0001(16)
C25 0.0164(16) 0.054(2) 0.042(2) -0.009(2) 0.0004(15) 0.0001(16)
C26 0.0223(17) 0.042(2) 0.0225(16) 0.0012(14) 0.0013(13) -0.0080(14)
C27 0.0269(18) 0.050(2) 0.037(2) 0.0018(19) -0.0097(16) 0.0082(18)
C28 0.0267(17) 0.0274(17) 0.0217(15) 0.0011(14) 0.0012(13) -0.0004(14)
C29 0.0284(18) 0.0282(16) 0.0302(16) -0.0010(13) 0.0007(15) -0.0007(14)
C1 0.046(2) 0.0331(19) 0.0339(18) 0.0128(18) -0.0072(16) -0.0153(19)

loop_
_atom_type_symbol
_atom_type_description
_atom_type_scat_dispersion_real
_atom_type_scat_dispersion_imag
_atom_type_scat_source
C C 0.0181 0.0091 'International Tables Vol C Tables 4.2.6.8 and 6.1.1.4'
H H 0.0000 0.0000 'International Tables Vol C Tables 4.2.6.8 and 6.1.1.4'
O O 0.0492 0.0322 'International Tables Vol C Tables 4.2.6.8 and 6.1.1.4'
Br Br -0.6763 1.2805 'International Tables Vol C Tables 4.2.6.8 and 6.1.1.4'
N N 0.0311 0.0180 'International Tables Vol C Tables 4.2.6.8 and 6.1.1.4'

loop_
_geom_angle_atom_site_label_1
_geom_angle_atom_site_label_2
_geom_angle_atom_site_label_3
_geom_angle
C9 C4 C7 113.4(3)
C9 C4 C18 110.6(3)
C15 C4 C7 115.6(3)
C15 C4 C9 101.9(3)
C15 C4 C18 113.8(3)
C18 C4 C7 102.0(3)
C10 N5 C7 112.4(3)
C21 O6 C25 114.0(3)
N5 C7 C4 105.4(3)
N5 C7 C16 109.1(3)
N5 C7 C21 108.3(3)
C16 C7 C4 115.3(3)
C16 C7 C21 108.5(3)
C21 C7 C4 110.0(3)
C15 C8 N23 109.4(3)
C19 C8 C15 123.2(4)
C19 C8 N23 127.4(4)
O2 C9 C4 125.2(3)
O2 C9 N23 126.1(3)
N23 C9 C4 108.6(3)
N5 C10 H10 122.4
N5 C10 C18 115.3(3)
C18 C10 H10 122.4
C12 C11 H11 120.0
C12 C11 C14 120.0(4)
C14 C11 H11 120.0
C11 C12 H12 119.6
C11 C12 C16 120.7(3)
C16 C12 H12 119.6
N20 C13 C18 177.4(4)
C11 C14 H14 120.2
C26 C14 C11 119.6(3)
C26 C14 H14 120.2
C8 C15 C4 108.2(3)
C17 C15 C4 134.4(3)
C17 C15 C8 117.3(3)
C12 C16 C7 121.1(3)
C12 C16 C28 118.4(3)
C28 C16 C7 120.5(3)
C15 C17 Br1 121.6(3)
C15 C17 C24 121.0(3)
C24 C17 Br1 117.4(3)
C10 C18 C4 101.7(3)
C13 C18 C4 113.5(3)
C13 C18 C10 114.7(3)
C13 C18 C29 105.4(3)
C29 C18 C4 115.8(3)
C29 C18 C10 105.9(3)
C8 C19 H19 121.2
C8 C19 C27 117.6(4)
C27 C19 H19 121.2
O1 C21 O6 124.7(3)
O1 C21 C7 122.6(3)
O6 C21 C7 112.7(3)
C8 N23 C1 123.5(3)
C9 N23 C8 111.9(3)
C9 N23 C1 124.4(3)
C17 C24 H24 120.3
C27 C24 C17 119.3(3)
C27 C24 H24 120.3
O6 C25 H25A 109.5
O6 C25 H25B 109.5
O6 C25 H25C 109.5
H25A C25 H25B 109.5
H25A C25 H25C 109.5
H25B C25 H25C 109.5
C14 C26 H26 119.9
C28 C26 C14 120.2(3)
C28 C26 H26 119.9
C19 C27 H27 119.2
C24 C27 C19 121.5(3)
C24 C27 H27 119.2
C16 C28 H28 119.4
C26 C28 C16 121.1(3)
C26 C28 H28 119.4
N22 C29 C18 173.2(4)
N23 C1 H1A 109.5
N23 C1 H1B 109.5
N23 C1 H1C 109.5
H1A C1 H1B 109.5
H1A C1 H1C 109.5
H1B C1 H1C 109.5

loop_
_geom_bond_atom_site_label_1
_geom_bond_atom_site_label_2
_geom_bond_distance
Br1 C17 1.900(4)
O1 C21 1.210(4)
O2 C9 1.217(4)
C4 C7 1.612(4)
C4 C9 1.550(5)
C4 C15 1.520(5)
C4 C18 1.576(5)
N5 C7 1.474(5)
N5 C10 1.253(5)
O6 C21 1.324(4)
O6 C25 1.460(4)
C7 C16 1.519(5)
C7 C21 1.553(5)
C8 C15 1.408(5)
C8 C19 1.372(5)
C8 N23 1.413(5)
C9 N23 1.346(5)
C10 H10 0.9300
C10 C18 1.545(5)
C11 H11 0.9300
C11 C12 1.389(5)
C11 C14 1.391(6)
C12 H12 0.9300
C12 C16 1.391(5)
C13 C18 1.473(5)
C13 N20 1.146(5)
C14 H14 0.9300
C14 C26 1.382(5)
C15 C17 1.384(5)
C16 C28 1.393(5)
C17 C24 1.394(5)
C18 C29 1.481(5)
C19 H19 0.9300
C19 C27 1.389(6)
N22 C29 1.150(5)
N23 C1 1.464(4)
C24 H24 0.9300
C24 C27 1.386(6)
C25 H25A 0.9600
C25 H25B 0.9600
C25 H25C 0.9600
C26 H26 0.9300
C26 C28 1.380(5)
C27 H27 0.9300
C28 H28 0.9300
C1 H1A 0.9600
C1 H1B 0.9600
C1 H1C 0.9600

loop_
_geom_torsion_atom_site_label_1
_geom_torsion_atom_site_label_2
_geom_torsion_atom_site_label_3
_geom_torsion_atom_site_label_4
_geom_torsion
Br1 C17 C24 C27 178.4(3)
O2 C9 N23 C8 -179.0(3)
O2 C9 N23 C1 -4.6(6)
C4 C7 C16 C12 60.4(5)
C4 C7 C16 C28 -123.9(4)
C4 C7 C21 O1 -84.8(4)
C4 C7 C21 O6 95.8(3)
C4 C9 N23 C8 0.4(4)
C4 C9 N23 C1 174.8(3)
C4 C15 C17 Br1 0.9(5)
C4 C15 C17 C24 179.9(4)
C4 C18 C29 N22 177(3)
N5 C7 C16 C12 178.8(3)
N5 C7 C16 C28 -5.5(4)
N5 C7 C21 O1 160.4(3)
N5 C7 C21 O6 -19.0(4)
N5 C10 C18 C4 14.4(4)
N5 C10 C18 C13 137.2(3)
N5 C10 C18 C29 -107.0(3)
C7 C4 C9 O2 -56.8(5)
C7 C4 C9 N23 123.7(3)
C7 C4 C15 C8 -122.0(3)
C7 C4 C15 C17 60.0(5)
C7 C4 C18 C10 -16.9(3)
C7 C4 C18 C13 -140.5(3)
C7 C4 C18 C29 97.4(3)
C7 N5 C10 C18 -4.1(4)
C7 C16 C28 C26 -177.9(3)
C8 C15 C17 Br1 -177.0(2)
C8 C15 C17 C24 2.0(5)
C8 C19 C27 C24 0.9(6)
C9 C4 C7 N5 134.7(3)
C9 C4 C7 C16 -104.8(4)
C9 C4 C7 C21 18.2(4)
C9 C4 C15 C8 1.4(3)
C9 C4 C15 C17 -176.6(4)
C9 C4 C18 C10 -137.8(3)
C9 C4 C18 C13 98.6(3)
C9 C4 C18 C29 -23.6(4)
C10 N5 C7 C4 -8.0(4)
C10 N5 C7 C16 -132.4(3)
C10 N5 C7 C21 109.7(3)
C10 C18 C29 N22 -72(3)
C11 C12 C16 C7 176.7(3)
C11 C12 C16 C28 0.9(5)
C11 C14 C26 C28 -1.3(5)
C12 C11 C14 C26 0.1(5)
C12 C16 C28 C26 -2.1(5)
C13 C18 C29 N22 50(3)
C14 C11 C12 C16 0.1(5)
C14 C26 C28 C16 2.3(5)
C15 C4 C7 N5 -108.2(3)
C15 C4 C7 C16 12.3(5)
C15 C4 C7 C21 135.3(3)
C15 C4 C9 O2 178.4(3)
C15 C4 C9 N23 -1.1(3)
C15 C4 C18 C10 108.3(3)
C15 C4 C18 C13 -15.4(4)
C15 C4 C18 C29 -137.5(3)
C15 C8 C19 C27 0.6(6)
C15 C8 N23 C9 0.5(4)
C15 C8 N23 C1 -173.9(3)
C15 C17 C24 C27 -0.7(5)
C16 C7 C21 O1 42.1(4)
C16 C7 C21 O6 -137.3(3)
C17 C24 C27 C19 -0.8(6)
C18 C4 C7 N5 15.8(4)
C18 C4 C7 C16 136.2(3)
C18 C4 C7 C21 -100.8(3)
C18 C4 C9 O2 57.1(5)
C18 C4 C9 N23 -122.4(3)
C18 C4 C15 C8 120.5(3)
C18 C4 C15 C17 -57.6(5)
C19 C8 C15 C4 179.6(3)
C19 C8 C15 C17 -2.0(5)
C19 C8 N23 C9 179.6(4)
C19 C8 N23 C1 5.2(6)
N20 C13 C18 C4 -106(9)
N20 C13 C18 C10 138(9)
N20 C13 C18 C29 22(10)
C21 C7 C16 C12 -63.4(4)
C21 C7 C16 C28 112.3(3)
N23 C8 C15 C4 -1.3(4)
N23 C8 C15 C17 177.2(3)
N23 C8 C19 C27 -178.4(4)
C25 O6 C21 O1 -0.2(5)
C25 O6 C21 C7 179.1(3)
